data_4335633
loop_
_publ_author_name
'Constantinos C. Stoumpos'
'Christos D. Malliakas'
'Mercouri G. Kanatzidis'

_publ_contact_author_address
;
   Department of Chemistry
     2145 Sheridan Road
   Northwestern University
   Evanston, IL 60208-3113
           USA
;
_publ_contact_author_email m-kanatzidis@northwestern.edu
_publ_contact_author_fax 847-491-5937
_publ_contact_author_name 'Mercouri G. Kanatzidis'
_publ_contact_author_phone 847-467-1541
_publ_section_title
;
 Semiconducting Tin and Lead Iodide Perovskites with Organic Cations:
 Phase Transitions, High Mobilities, and Near-Infrared Photoluminescent
 Properties
;
_journal_name_full 'Inorganic Chemistry'
_journal_page_first 9019
_journal_page_last 9038
_journal_paper_doi 10.1021/ic401215x
_journal_volume 52
_journal_year 2013
_chemical_formula_moiety HC(NH2)2SnI3
_chemical_formula_sum 'C H5 I3 N2 Sn'
_chemical_formula_weight 544.46
_chemical_name_common alpha-Formamidinium_Tin_Iodide
_chemical_name_systematic
; 
 ? 
;
_space_group_IT_number 38
_symmetry_cell_setting orthorhombic
_symmetry_space_group_name_Hall 'A 2 -2'
_symmetry_space_group_name_H-M 'A m m 2'
_atom_sites_solution_hydrogens geom
_atom_sites_solution_primary direct
_atom_sites_solution_secondary difmap
_audit_creation_method SHELXL-97
_cell_angle_alpha 90.00
_cell_angle_beta 90.00
_cell_angle_gamma 90.00
_cell_formula_units_Z 2
_cell_length_a 6.3286(10)
_cell_length_b 8.9554(11)
_cell_length_c 8.9463(11)
_cell_measurement_reflns_used 1407
_cell_measurement_temperature 340(2)
_cell_measurement_theta_max 24.84
_cell_measurement_theta_min 3.21
_cell_volume 507.03(12)
_computing_structure_refinement 'SHELXL-97 (Sheldrick, 2008)'
_computing_structure_solution 'SHELXS-97 (Sheldrick, 2008)'
_diffrn_ambient_temperature 340(2)
_diffrn_detector 'image plate (34 cm diameter)'
_diffrn_detector_area_resol_mean 6.67
_diffrn_detector_type STOE
_diffrn_measured_fraction_theta_full 1.000
_diffrn_measured_fraction_theta_max 1.000
_diffrn_measurement_device '2-circle goniometer'
_diffrn_measurement_device_type 'STOE IPDS 2'
_diffrn_measurement_method 'rotation method'
_diffrn_radiation_collimation '0.5 mm diameter, monocapillary'
_diffrn_radiation_monochromator 'plane graphite'
_diffrn_radiation_polarisn_norm 0
_diffrn_radiation_type 'Mo K\a'
_diffrn_radiation_wavelength 0.71073
_diffrn_reflns_av_R_equivalents 0.0517
_diffrn_reflns_av_sigmaI/netI 0.0503
_diffrn_reflns_limit_h_max 8
_diffrn_reflns_limit_h_min -8
_diffrn_reflns_limit_k_max 12
_diffrn_reflns_limit_k_min -10
_diffrn_reflns_limit_l_max 10
_diffrn_reflns_limit_l_min -12
_diffrn_reflns_number 2490
_diffrn_reflns_theta_full 29.11
_diffrn_reflns_theta_max 29.11
_diffrn_reflns_theta_min 3.22
_diffrn_source 'sealed x-ray tube, 12 x 0.4 mm long-fine focus'
_diffrn_source_current 30
_diffrn_source_power 1.20
_diffrn_source_voltage 40
_exptl_absorpt_coefficient_mu 11.579
_exptl_absorpt_correction_T_max 0.1230
_exptl_absorpt_correction_T_min 0.0618
_exptl_absorpt_correction_type integration
_exptl_crystal_colour black
_exptl_crystal_density_diffrn 3.566
_exptl_crystal_description 'rhombic dodecahedron'
_exptl_crystal_F_000 468
_exptl_crystal_size_max 0.176
_exptl_crystal_size_mid 0.163
_exptl_crystal_size_min 0.136
_refine_diff_density_max 0.394
_refine_diff_density_min -0.952
_refine_diff_density_rms 0.146
_refine_ls_abs_structure_details 'Flack H D (1983), Acta Cryst. A39, 876-881'
_refine_ls_abs_structure_Flack 0.00
_refine_ls_extinction_coef 0.0200(4)
_refine_ls_extinction_expression Fc^*^=kFc[1+0.001xFc^2^\l^3^/sin(2\q)]^-1/4^
_refine_ls_extinction_method SHELXL
_refine_ls_goodness_of_fit_ref 0.861
_refine_ls_hydrogen_treatment mixed
_refine_ls_matrix_type full
_refine_ls_number_parameters 24
_refine_ls_number_reflns 686
_refine_ls_number_restraints 3
_refine_ls_restrained_S_all 0.861
_refine_ls_R_factor_all 0.0615
_refine_ls_R_factor_gt 0.0323
_refine_ls_shift/su_max 0.065
_refine_ls_shift/su_mean 0.006
_refine_ls_structure_factor_coef Fsqd
_refine_ls_weighting_details 'calc w=1/[\s^2^(Fo^2^)+(0.0274P)^2^+0.0000P] where P=(Fo^2^+2Fc^2^)/3'
_refine_ls_weighting_scheme calc
_refine_ls_wR_factor_gt 0.0577
_refine_ls_wR_factor_ref 0.0632
_reflns_number_gt 412
_reflns_number_total 686
_reflns_threshold_expression >2sigma(I)
_cod_data_source_file ic401215x_si_002_3.cif
_cod_data_source_block 2_340K
_cod_database_code 4335633

loop_
_symmetry_equiv_pos_as_xyz
'x, y, z'
'-x, -y, z'
'x, -y, z'
'-x, y, z'
'x, y+1/2, z+1/2'
'-x, -y+1/2, z+1/2'
'x, -y+1/2, z+1/2'
'-x, y+1/2, z+1/2'

loop_
_atom_site_label
_atom_site_type_symbol
_atom_site_fract_x
_atom_site_fract_y
_atom_site_fract_z
_atom_site_U_iso_or_equiv
_atom_site_adp_type
_atom_site_occupancy
_atom_site_symmetry_multiplicity
_atom_site_calc_flag
_atom_site_refinement_flags
Sn Sn 0.5000 0.0000 0.6186 0.05127(18) Uani 1 4 d S
I1 I 0.5000 0.2494(3) 0.3753(3) 0.0921(2) Uani 1 2 d S
I2 I 0.0000 0.0000 0.6243(7) 0.0918(4) Uani 1 4 d S
N N 0.177(3) 0.0000 0.153(6) 0.285(18) Uiso 1 2 d SD
H0A H 0.1855 0.0000 0.2486 0.342 Uiso 1 2 calc SR
H0B H 0.2900 0.0000 0.0994 0.342 Uiso 1 2 calc SR
C C 0.0000 0.0000 0.091(8) 0.230(17) Uiso 1 4 d SD
H0 H 0.0000 0.0000 -0.0133 0.276 Uiso 1 4 calc SR

loop_
_atom_site_aniso_label
_atom_site_aniso_U_11
_atom_site_aniso_U_22
_atom_site_aniso_U_33
_atom_site_aniso_U_23
_atom_site_aniso_U_13
_atom_site_aniso_U_12
Sn 0.0499(4) 0.0531(3) 0.0508(5) 0.000 0.000 0.000
I1 0.1110(6) 0.0837(4) 0.0816(5) 0.0359(3) 0.000 0.000
I2 0.0450(6) 0.1169(7) 0.1133(11) 0.000 0.000 0.000

loop_
_atom_type_symbol
_atom_type_description
_atom_type_scat_dispersion_real
_atom_type_scat_dispersion_imag
_atom_type_scat_source
C C 0.0033 0.0016 'International Tables Vol C Tables 4.2.6.8 and 6.1.1.4'
H H 0.0000 0.0000 'International Tables Vol C Tables 4.2.6.8 and 6.1.1.4'
N N 0.0061 0.0033 'International Tables Vol C Tables 4.2.6.8 and 6.1.1.4'
Sn Sn -0.6537 1.4246 'International Tables Vol C Tables 4.2.6.8 and 6.1.1.4'
I I -0.4742 1.8119 'International Tables Vol C Tables 4.2.6.8 and 6.1.1.4'

loop_
_geom_angle_atom_site_label_1
_geom_angle_atom_site_label_2
_geom_angle_atom_site_label_3
_geom_angle
_geom_angle_site_symmetry_1
_geom_angle_site_symmetry_3
I1 Sn I1 91.48(13) . 2_655
I1 Sn I2 90.65(8) . .
I1 Sn I2 90.65(8) 2_655 .
I1 Sn I2 90.65(8) . 1_655
I1 Sn I2 90.65(8) 2_655 1_655
I2 Sn I2 178.1(2) . 1_655
I1 Sn I1 89.921(10) . 6_655
I1 Sn I1 178.60(12) 2_655 6_655
I2 Sn I1 89.34(9) . 6_655
I2 Sn I1 89.34(8) 1_655 6_655
I1 Sn I1 178.60(12) . 5_545
I1 Sn I1 89.921(10) 2_655 5_545
I2 Sn I1 89.34(8) . 5_545
I2 Sn I1 89.34(8) 1_655 5_545
I1 Sn I1 88.68(12) 6_655 5_545
Sn I1 Sn 178.60(12) . 5_554
Sn I2 Sn 178.1(2) . 1_455
N C N 127(6) . 2

loop_
_geom_bond_atom_site_label_1
_geom_bond_atom_site_label_2
_geom_bond_distance
_geom_bond_site_symmetry_2
Sn I1 3.119(3) .
Sn I1 3.119(3) 2_655
Sn I2 3.1647(5) .
Sn I2 3.1647(5) 1_655
Sn I1 3.211(3) 6_655
Sn I1 3.211(3) 5_545
I1 Sn 3.211(3) 5_554
I2 Sn 3.1647(5) 1_455
N C 1.25(3) .
C N 1.25(3) 2
